data_4065506
loop_
_publ_author_name
'Meyer, Steffen'
'Orben, Claudia Manuela'
'Demeshko, Serhiy'
'Dechert, Sebastian'
'Meyer, Franc'

_publ_section_title
;
 Synthesis and Characterization of Di- and Tetracarbene Iron(II) Complexes
 with Chelating N-Heterocyclic Carbene Ligands and Their Application in
 Aryl Grignard--Alkyl Halide Cross-Coupling
;
_journal_issue 24
_journal_name_full Organometallics
_journal_page_first 6692
_journal_paper_doi 10.1021/om200870w
_journal_volume 30
_journal_year 2011
_chemical_formula_moiety 'C15 H18 N4 2+, C2 H3 N, 2(Br -)'
_chemical_formula_sum 'C17 H21 Br2 N5'
_chemical_formula_weight 455.21
_chemical_name_systematic
;
 ?
;
_space_group_IT_number 14
_symmetry_cell_setting monoclinic
_symmetry_space_group_name_Hall '-P 2yn'
_symmetry_space_group_name_H-M 'P 1 21/n 1'
_atom_sites_solution_hydrogens geom
_atom_sites_solution_primary direct
_atom_sites_solution_secondary difmap
_audit_creation_method SHELXL-97
_cell_angle_alpha 90.00
_cell_angle_beta 110.285(3)
_cell_angle_gamma 90.00
_cell_formula_units_Z 4
_cell_length_a 12.2545(5)
_cell_length_b 10.8060(3)
_cell_length_c 15.8445(7)
_cell_measurement_reflns_used 26657
_cell_measurement_temperature 133(2)
_cell_measurement_theta_max 26.83
_cell_measurement_theta_min 1.83
_cell_volume 1968.03(14)
_computing_cell_refinement 'X-AREA (Stoe & Cie, 2002)'
_computing_data_collection 'X-AREA (Stoe & Cie, 2002)'
_computing_data_reduction 'X-AREA (Stoe & Cie, 2002)'
_computing_molecular_graphics 'DIAMOND (Brandenburg, 2001)'
_computing_publication_material 'SHELXL-97 (Sheldrick, 1997)'
_computing_structure_refinement 'SHELXL-97 (Sheldrick, 1997)'
_computing_structure_solution 'SHELXS-97 (Sheldrick, 1990)'
_diffrn_ambient_temperature 133(2)
_diffrn_measured_fraction_theta_full 0.993
_diffrn_measured_fraction_theta_max 0.993
_diffrn_measurement_device_type 'Stoe IPDS II'
_diffrn_measurement_method \w
_diffrn_radiation_monochromator graphite
_diffrn_radiation_source 'fine-focus sealed tube'
_diffrn_radiation_type MoK\a
_diffrn_radiation_wavelength 0.71073
_diffrn_reflns_av_R_equivalents 0.0621
_diffrn_reflns_av_sigmaI/netI 0.0292
_diffrn_reflns_limit_h_max 15
_diffrn_reflns_limit_h_min -15
_diffrn_reflns_limit_k_max 13
_diffrn_reflns_limit_k_min -13
_diffrn_reflns_limit_l_max 20
_diffrn_reflns_limit_l_min -19
_diffrn_reflns_number 26657
_diffrn_reflns_theta_full 26.83
_diffrn_reflns_theta_max 26.83
_diffrn_reflns_theta_min 1.83
_exptl_absorpt_coefficient_mu 4.127
_exptl_absorpt_correction_T_max 0.3033
_exptl_absorpt_correction_T_min 0.1518
_exptl_absorpt_correction_type numerical
_exptl_absorpt_process_details 'X-RED (Stoe & Cie, 2002)'
_exptl_crystal_colour colorless
_exptl_crystal_density_diffrn 1.536
_exptl_crystal_density_method 'not measured'
_exptl_crystal_description block
_exptl_crystal_F_000 912
_exptl_crystal_size_max 0.5
_exptl_crystal_size_mid 0.47
_exptl_crystal_size_min 0.45
_refine_diff_density_max 0.368
_refine_diff_density_min -0.476
_refine_diff_density_rms 0.066
_refine_ls_extinction_method none
_refine_ls_goodness_of_fit_ref 1.130
_refine_ls_hydrogen_treatment mixed
_refine_ls_matrix_type full
_refine_ls_number_parameters 232
_refine_ls_number_reflns 4188
_refine_ls_number_restraints 0
_refine_ls_restrained_S_all 1.130
_refine_ls_R_factor_all 0.0393
_refine_ls_R_factor_gt 0.0326
_refine_ls_shift/su_max 0.002
_refine_ls_shift/su_mean 0.000
_refine_ls_structure_factor_coef Fsqd
_refine_ls_weighting_details 'calc w=1/[\s^2^(Fo^2^)+(0.0171P)^2^+1.9842P] where P=(Fo^2^+2Fc^2^)/3'
_refine_ls_weighting_scheme calc
_refine_ls_wR_factor_gt 0.0628
_refine_ls_wR_factor_ref 0.0650
_reflns_number_gt 3770
_reflns_number_total 4188
_reflns_threshold_expression >2sigma(I)
_cod_data_source_file om200870w_si_002.cif
_cod_data_source_block stm9-4
_cod_depositor_comments
;
The following automatic conversions were performed:

'_symmetry_cell_setting' value 'Monoclinic' changed to 'monoclinic'
according to /home/saulius/struct/CIF-dictionaries/cif_core.dic
dictionary named 'cif_core.dic' version 2.4.1 from 2010-06-29.

Automatic conversion script
Id: cif_fix_values 1715 2011-07-08 13:25:40Z adriana 
;
_cod_original_cell_volume 1968.03(13)
_cod_original_sg_symbol_H-M 'P 21/n'
_cod_database_code 4065506

loop_
_symmetry_equiv_pos_as_xyz
'x, y, z'
'-x+1/2, y+1/2, -z+1/2'
'-x, -y, -z'
'x-1/2, -y-1/2, z-1/2'

loop_
_atom_site_label
_atom_site_type_symbol
_atom_site_fract_x
_atom_site_fract_y
_atom_site_fract_z
_atom_site_U_iso_or_equiv
_atom_site_adp_type
_atom_site_occupancy
_atom_site_symmetry_multiplicity
_atom_site_calc_flag
_atom_site_refinement_flags
Br1 Br 0.67046(2) 0.95772(2) 0.377332(15) 0.02171(7) Uani 1 1 d .
Br2 Br 0.66237(2) 0.46373(2) 0.726172(15) 0.02385(7) Uani 1 1 d .
N1 N 0.83302(17) 0.68707(19) 0.59427(13) 0.0200(4) Uani 1 1 d .
N2 N 0.96719(18) 0.8257(2) 0.62463(14) 0.0244(5) Uani 1 1 d .
N3 N 0.62880(17) 0.70676(19) 0.52769(13) 0.0187(4) Uani 1 1 d .
N4 N 0.46643(17) 0.79990(19) 0.45951(13) 0.0199(4) Uani 1 1 d .
C1 C 0.8625(2) 0.7957(2) 0.56881(16) 0.0221(5) Uani 1 1 d .
C2 C 0.9229(2) 0.6469(3) 0.66941(17) 0.0266(6) Uani 1 1 d .
H2 H 0.9253 0.5738 0.7009 0.080 Uiso 1 1 calc R
C3 C 1.0060(2) 0.7337(3) 0.68806(17) 0.0283(6) Uani 1 1 d .
H3 H 1.0769 0.7321 0.7353 0.080 Uiso 1 1 calc R
C4 C 0.7250(2) 0.6171(2) 0.55085(16) 0.0211(5) Uani 1 1 d .
C5 C 0.5388(2) 0.7140(2) 0.44988(16) 0.0199(5) Uani 1 1 d .
C6 C 0.6130(2) 0.7916(2) 0.58749(17) 0.0242(5) Uani 1 1 d .
H6 H 0.6627 0.8057 0.6461 0.080 Uiso 1 1 calc R
C7 C 0.5116(2) 0.8504(2) 0.54464(17) 0.0234(5) Uani 1 1 d .
H7 H 0.4784 0.9130 0.5681 0.080 Uiso 1 1 calc R
C8 C 1.0270(3) 0.9411(3) 0.6210(2) 0.0395(7) Uani 1 1 d .
H8A H 0.9783 0.9913 0.5725 0.080 Uiso 1 1 calc R
H8B H 1.0984 0.9233 0.6112 0.080 Uiso 1 1 calc R
H8C H 1.0436 0.9848 0.6768 0.080 Uiso 1 1 calc R
C9 C 0.3612(2) 0.8439(3) 0.38866(19) 0.0312(6) Uani 1 1 d .
H9A H 0.3797 0.9151 0.3599 0.080 Uiso 1 1 calc R
H9B H 0.3038 0.8659 0.4146 0.080 Uiso 1 1 calc R
H9C H 0.3311 0.7795 0.3450 0.080 Uiso 1 1 calc R
C10 C 0.7274(2) 0.5414(2) 0.47146(16) 0.0218(5) Uani 1 1 d .
C11 C 0.7014(2) 0.4167(3) 0.47100(19) 0.0280(6) Uani 1 1 d .
H11 H 0.6822 0.3828 0.5180 0.080 Uiso 1 1 calc R
C12 C 0.7038(3) 0.3419(3) 0.4001(2) 0.0361(7) Uani 1 1 d .
H12 H 0.6863 0.2581 0.3995 0.080 Uiso 1 1 calc R
C13 C 0.7324(2) 0.3928(3) 0.3308(2) 0.0347(7) Uani 1 1 d .
H13 H 0.7339 0.3433 0.2832 0.080 Uiso 1 1 calc R
C14 C 0.7590(2) 0.5174(3) 0.3316(2) 0.0342(6) Uani 1 1 d .
H14 H 0.7787 0.5510 0.2848 0.080 Uiso 1 1 calc R
C15 C 0.7564(2) 0.5921(3) 0.40161(18) 0.0293(6) Uani 1 1 d .
H15 H 0.7740 0.6758 0.4019 0.080 Uiso 1 1 calc R
N5 N 0.9877(3) 0.2439(3) 0.5624(2) 0.0558(8) Uani 1 1 d .
C21 C 0.9717(3) 0.2647(3) 0.6275(2) 0.0365(7) Uani 1 1 d .
C22 C 0.9508(3) 0.2886(3) 0.7109(2) 0.0358(7) Uani 1 1 d .
H22A H 0.9489 0.2116 0.7406 0.080 Uiso 1 1 calc R
H22B H 0.8776 0.3303 0.6979 0.080 Uiso 1 1 calc R
H22C H 1.0120 0.3397 0.7494 0.080 Uiso 1 1 calc R
H1 H 0.815(3) 0.844(3) 0.522(2) 0.030(8) Uiso 1 1 d .
H4 H 0.714(2) 0.563(3) 0.5976(19) 0.027(8) Uiso 1 1 d .
H5 H 0.527(3) 0.662(3) 0.399(2) 0.030(8) Uiso 1 1 d .

loop_
_atom_site_aniso_label
_atom_site_aniso_U_11
_atom_site_aniso_U_22
_atom_site_aniso_U_33
_atom_site_aniso_U_23
_atom_site_aniso_U_13
_atom_site_aniso_U_12
Br1 0.02314(12) 0.02286(13) 0.02089(12) 0.00175(9) 0.00985(9) 0.00156(10)
Br2 0.02810(13) 0.02423(13) 0.01884(12) -0.00064(10) 0.00765(9) -0.00571(10)
N1 0.0203(10) 0.0211(10) 0.0174(9) 0.0007(8) 0.0052(8) 0.0016(8)
N2 0.0231(10) 0.0314(12) 0.0208(10) -0.0025(9) 0.0101(8) -0.0030(9)
N3 0.0185(9) 0.0200(10) 0.0188(9) -0.0019(8) 0.0081(8) -0.0002(8)
N4 0.0203(10) 0.0182(10) 0.0203(10) -0.0009(8) 0.0059(8) -0.0020(8)
C1 0.0216(12) 0.0272(13) 0.0171(11) 0.0000(10) 0.0063(9) 0.0021(10)
C2 0.0310(13) 0.0258(13) 0.0197(12) 0.0020(10) 0.0046(10) 0.0103(11)
C3 0.0211(12) 0.0385(16) 0.0220(13) 0.0000(11) 0.0034(10) 0.0094(11)
C4 0.0228(12) 0.0200(12) 0.0216(11) 0.0023(10) 0.0090(9) -0.0004(10)
C5 0.0216(11) 0.0206(12) 0.0192(11) -0.0012(10) 0.0093(9) -0.0030(9)
C6 0.0249(12) 0.0278(13) 0.0208(12) -0.0063(10) 0.0092(10) -0.0005(10)
C7 0.0263(12) 0.0229(13) 0.0240(12) -0.0056(10) 0.0126(10) -0.0014(10)
C8 0.0363(15) 0.0497(19) 0.0318(15) -0.0052(14) 0.0111(12) -0.0220(15)
C9 0.0249(13) 0.0272(14) 0.0342(14) -0.0008(11) 0.0009(11) 0.0038(11)
C10 0.0210(11) 0.0222(12) 0.0230(12) -0.0023(10) 0.0089(9) 0.0015(10)
C11 0.0268(13) 0.0256(14) 0.0316(14) 0.0013(11) 0.0102(11) -0.0004(11)
C12 0.0340(15) 0.0235(14) 0.0479(17) -0.0088(13) 0.0105(13) -0.0024(12)
C13 0.0264(13) 0.0414(17) 0.0367(15) -0.0166(14) 0.0114(12) 0.0017(13)
C14 0.0319(14) 0.0445(18) 0.0302(14) -0.0055(13) 0.0159(12) -0.0030(13)
C15 0.0345(14) 0.0276(14) 0.0281(13) -0.0017(11) 0.0139(11) -0.0029(11)
N5 0.064(2) 0.062(2) 0.0509(18) -0.0073(16) 0.0318(16) -0.0042(17)
C21 0.0323(15) 0.0347(16) 0.0427(17) -0.0007(13) 0.0131(13) -0.0007(13)
C22 0.0385(16) 0.0348(16) 0.0355(15) -0.0010(13) 0.0146(13) 0.0011(13)

loop_
_atom_type_symbol
_atom_type_description
_atom_type_scat_dispersion_real
_atom_type_scat_dispersion_imag
_atom_type_scat_source
C C 0.0033 0.0016 'International Tables Vol C Tables 4.2.6.8 and 6.1.1.4'
H H 0.0000 0.0000 'International Tables Vol C Tables 4.2.6.8 and 6.1.1.4'
N N 0.0061 0.0033 'International Tables Vol C Tables 4.2.6.8 and 6.1.1.4'
Br Br -0.2901 2.4595 'International Tables Vol C Tables 4.2.6.8 and 6.1.1.4'

loop_
_geom_angle_atom_site_label_1
_geom_angle_atom_site_label_2
_geom_angle_atom_site_label_3
_geom_angle
C1 N1 C2 108.6(2)
C1 N1 C4 127.3(2)
C2 N1 C4 124.1(2)
C1 N2 C3 108.7(2)
C1 N2 C8 124.6(2)
C3 N2 C8 126.6(2)
C5 N3 C6 109.0(2)
C5 N3 C4 126.9(2)
C6 N3 C4 123.9(2)
C5 N4 C7 109.3(2)
C5 N4 C9 125.7(2)
C7 N4 C9 124.7(2)
N2 C1 N1 108.4(2)
C3 C2 N1 106.7(2)
C2 C3 N2 107.5(2)
N3 C4 N1 106.9(2)
N3 C4 C10 113.24(19)
N1 C4 C10 113.2(2)
N4 C5 N3 107.7(2)
C7 C6 N3 106.9(2)
C6 C7 N4 107.0(2)
C11 C10 C15 120.2(2)
C11 C10 C4 117.4(2)
C15 C10 C4 122.4(2)
C10 C11 C12 120.0(3)
C13 C12 C11 119.6(3)
C12 C13 C14 120.3(3)
C15 C14 C13 120.4(3)
C14 C15 C10 119.6(3)
N5 C21 C22 178.8(4)

loop_
_geom_bond_atom_site_label_1
_geom_bond_atom_site_label_2
_geom_bond_distance
N1 C1 1.331(3)
N1 C2 1.382(3)
N1 C4 1.472(3)
N2 C1 1.322(3)
N2 C3 1.376(3)
N2 C8 1.458(4)
N3 C5 1.342(3)
N3 C6 1.380(3)
N3 C4 1.471(3)
N4 C5 1.329(3)
N4 C7 1.380(3)
N4 C9 1.465(3)
C2 C3 1.340(4)
C4 C10 1.509(3)
C6 C7 1.351(4)
C10 C11 1.384(4)
C10 C15 1.387(4)
C11 C12 1.393(4)
C12 C13 1.378(4)
C13 C14 1.384(4)
C14 C15 1.381(4)
N5 C21 1.138(4)
C21 C22 1.454(4)

loop_
_geom_hbond_atom_site_label_D
_geom_hbond_atom_site_label_H
_geom_hbond_atom_site_label_A
_geom_hbond_distance_DH
_geom_hbond_distance_HA
_geom_hbond_distance_DA
_geom_hbond_angle_DHA
_geom_hbond_site_symmetry_A
C1 H1 Br1 0.93(3) 2.66(3) 3.586(2) 173(3) .
C4 H4 Br2 0.99(3) 2.57(3) 3.540(3) 167(2) .
C5 H5 Br2 0.95(3) 2.82(3) 3.575(2) 137(2) 3_666
